data_4331408
loop_
_publ_author_name
'Bartlett, N.'
'Graudejus, O.'
'Wilkinson, A.P.'

_publ_section_title
;
 Structural features of Ag (Au F4) and Ag (Au F6) and the structural
 relationship of Ag (Ag F4)2 and Au (Au F4)2 to Ag (Au F4)2
;
_journal_name_full 'Inorganic Chemistry'
_journal_page_first 1545
_journal_page_last 1548
_journal_paper_doi 10.1021/ic991178t
_journal_volume 39
_journal_year 2000
_chemical_formula_sum 'Ag3 F8'
_chemical_name_systematic 'Ag (Ag F4)2'
_space_group_IT_number 14
_symmetry_space_group_name_Hall '-P 2yn'
_symmetry_space_group_name_H-M 'P 1 21/n 1'
_cell_angle_alpha 90
_cell_angle_beta 97.17
_cell_angle_gamma 90
_cell_formula_units_Z 2
_cell_length_a 5.04664
_cell_length_b 11.0542
_cell_length_c 5.44914
_cell_volume 301.612
_citation_journal_id_ASTM INOCAJ
_cod_data_source_file silver3-x_34.cif
_cod_data_source_block Ag3F8
_cod_original_cell_volume 301.6117
_cod_original_sg_symbol_Hall '-P 2ybc (x-z,y,z)'
_cod_database_code 4331408

loop_
_symmetry_equiv_pos_as_xyz
x,y,z
-x+1/2,y+1/2,-z+1/2
-x,-y,-z
x-1/2,-y-1/2,z-1/2

loop_
_atom_site_label
_atom_site_type_symbol
_atom_site_fract_x
_atom_site_fract_y
_atom_site_fract_z
_atom_site_occupancy
_atom_site_U_iso_or_equiv
Ag2 Ag+3 0.2275 0.1826 0.4721 1 0.0
F2 F-1 0.248 0.04 0.651 1 0.0
F3 F-1 0.208 0.323 0.289 1 0.0
Ag1 Ag+2 0 0.5 0.5 1 0.0
F4 F-1 0.205 0.282 0.751 1 0.0
F1 F-1 0.22 0.089 0.178 1 0.0
